data_4500668
loop_
_publ_author_name
'Chen, Lijuan'
'Shi, Dongying'
'Zhao, Junwei'
'Wang, Yulong'
'Ma, Pengtao'
'Wang, Jingping'
'Niu, Jingyang'

_publ_section_title
;
 Three Transition-Metal Substituted Polyoxotungstates Containing Keggin
 Fragments: From Trimer to One-Dimensional Chain to Two-Dimensional Sheet
;
_journal_issue 5
_journal_name_full 'Crystal Growth &amp; Design'
_journal_page_first 1913
_journal_paper_doi 10.1021/cg200077r
_journal_volume 11
_journal_year 2011
_chemical_formula_sum 'H72 K18 Mn9 O156 Si4 W34'
_chemical_formula_weight 10130.10
_chemical_name_systematic
; 
 ? 
;
_space_group_IT_number 2
_symmetry_cell_setting triclinic
_symmetry_space_group_name_Hall '-P 1'
_symmetry_space_group_name_H-M 'P -1'
_atom_sites_solution_hydrogens NONE
_atom_sites_solution_primary direct
_atom_sites_solution_secondary difmap
_audit_creation_method SHELXL-97
_cell_angle_alpha 91.844(15)
_cell_angle_beta 107.857(15)
_cell_angle_gamma 108.924(15)
_cell_formula_units_Z 1
_cell_length_a 12.722(11)
_cell_length_b 17.742(16)
_cell_length_c 20.620(19)
_cell_measurement_reflns_used 2361
_cell_measurement_temperature 296(2)
_cell_measurement_theta_max 25.23
_cell_measurement_theta_min 2.27
_cell_volume 4146(6)
_computing_cell_refinement 'Bruker SMART'
_computing_data_collection 'Bruker SMART'
_computing_data_reduction 'Bruker SAINT'
_computing_molecular_graphics 'Bruker SHELXTL'
_computing_publication_material 'Bruker SHELXTL'
_computing_structure_refinement 'SHELXL-97 (Sheldrick, 1997)'
_computing_structure_solution 'SHELXS-97 (Sheldrick, 1990)'
_diffrn_ambient_temperature 296(2)
_diffrn_detector_area_resol_mean NONE
_diffrn_measured_fraction_theta_full 0.989
_diffrn_measured_fraction_theta_max 0.989
_diffrn_measurement_device_type 'CCD area detector'
_diffrn_measurement_method 'phi and omega scans'
_diffrn_radiation_monochromator graphite
_diffrn_radiation_source 'fine-focus sealed tube'
_diffrn_radiation_type MoK\a
_diffrn_radiation_wavelength 0.71073
_diffrn_reflns_av_R_equivalents 0.1306
_diffrn_reflns_av_sigmaI/netI 0.2407
_diffrn_reflns_limit_h_max 15
_diffrn_reflns_limit_h_min -14
_diffrn_reflns_limit_k_max 21
_diffrn_reflns_limit_k_min -20
_diffrn_reflns_limit_l_max 24
_diffrn_reflns_limit_l_min -24
_diffrn_reflns_number 20764
_diffrn_reflns_theta_full 25.00
_diffrn_reflns_theta_max 25.00
_diffrn_reflns_theta_min 1.75
_diffrn_standards_decay_% NONE
_diffrn_standards_interval_count NONE
_diffrn_standards_interval_time NONE
_diffrn_standards_number NONE
_exptl_absorpt_coefficient_mu 24.722
_exptl_absorpt_correction_T_max 0.2765
_exptl_absorpt_correction_T_min 0.1293
_exptl_absorpt_correction_type multi-scan
_exptl_absorpt_process_details SADABS
_exptl_crystal_colour yellow
_exptl_crystal_density_diffrn 4.058
_exptl_crystal_density_method 'not measured'
_exptl_crystal_description prism
_exptl_crystal_F_000 4459
_exptl_crystal_size_max 0.14
_exptl_crystal_size_mid 0.09
_exptl_crystal_size_min 0.07
_refine_diff_density_max 4.616
_refine_diff_density_min -5.428
_refine_diff_density_rms 0.671
_refine_ls_extinction_method none
_refine_ls_goodness_of_fit_ref 1.018
_refine_ls_hydrogen_treatment constr
_refine_ls_matrix_type full
_refine_ls_number_parameters 933
_refine_ls_number_reflns 14455
_refine_ls_number_restraints 216
_refine_ls_restrained_S_all 1.013
_refine_ls_R_factor_all 0.2012
_refine_ls_R_factor_gt 0.1062
_refine_ls_shift/su_max 0.001
_refine_ls_shift/su_mean 0.000
_refine_ls_structure_factor_coef Fsqd
_refine_ls_weighting_details 'calc w=1/[\s^2^(Fo^2^)+(0.1602P)^2^+0.0000P] where P=(Fo^2^+2Fc^2^)/3'
_refine_ls_weighting_scheme calc
_refine_ls_wR_factor_gt 0.2548
_refine_ls_wR_factor_ref 0.3116
_reflns_number_gt 7295
_reflns_number_total 14455
_reflns_threshold_expression >2sigma(I)
_cod_data_source_file cg200077r_si_002.cif
_cod_data_source_block 2
_cod_depositor_comments
;
The following automatic conversions were performed:

'_symmetry_cell_setting' value 'Triclinic' changed to 'triclinic'
according to /home/saulius/struct/CIF-dictionaries/cif_core.dic
dictionary named 'cif_core.dic' version 2.4.1 from
2010-06-29.

'_exptl_absorpt_correction_type' value 'MULTI-SCAN'
changed to 'multi-scan' according to
/home/saulius/struct/CIF-dictionaries/cif_core.dic dictionary named
'cif_core.dic' version 2.4.1 from
2010-06-29.

'_refine_ls_hydrogen_treatment' value 'CONSTR' changed
to 'constr' according to
/home/saulius/struct/CIF-dictionaries/cif_core.dic dictionary named
'cif_core.dic' version 2.4.1 from 2010-06-29.

Automatic conversion script
Id: cif_fix_values 1715 2011-07-08 13:25:40Z adriana 
;
_cod_original_cell_volume 4145(6)
_cod_original_sg_symbol_H-M P-1
_cod_database_code 4500668

loop_
_symmetry_equiv_pos_as_xyz
'x, y, z'
'-x, -y, -z'

loop_
_atom_site_label
_atom_site_type_symbol
_atom_site_fract_x
_atom_site_fract_y
_atom_site_fract_z
_atom_site_U_iso_or_equiv
_atom_site_adp_type
_atom_site_occupancy
_atom_site_symmetry_multiplicity
_atom_site_calc_flag
_atom_site_refinement_flags
_atom_site_disorder_assembly
_atom_site_disorder_group
W1 W 0.89656(18) 0.80307(11) -0.32382(9) 0.0448(6) Uani 1 1 d . . .
W2 W 0.73231(15) 0.90895(10) -0.30315(8) 0.0351(5) Uani 1 1 d . . .
W3 W 0.91344(16) 0.97427(10) -0.39250(8) 0.0352(5) Uani 1 1 d . . .
W4 W 1.23221(16) 1.05085(11) -0.30924(8) 0.0362(5) Uani 1 1 d . . .
W5 W 1.35425(15) 1.06098(11) -0.14069(8) 0.0357(5) Uani 1 1 d . . .
W6 W 1.22231(17) 0.88169(11) -0.23641(9) 0.0403(5) Uani 1 1 d . . .
W7 W 1.16079(15) 0.90647(10) -0.07253(8) 0.0324(5) Uani 1 1 d . . .
W8 W 0.87618(15) 0.84139(10) -0.14477(8) 0.0322(5) Uani 1 1 d . . .
W9 W 1.14457(19) 1.31907(10) -0.06647(9) 0.0471(6) Uani 1 1 d . . .
W10 W 0.85316(17) 1.24552(11) -0.14365(8) 0.0369(5) Uani 1 1 d . . .
W11 W 0.9978(2) 1.44466(12) -0.11910(10) 0.0623(8) Uani 1 1 d . A .
W12 W 0.7272(2) 1.24243(17) -0.32881(13) 0.0336(8) Uani 0.624(2) 1 d P A 1
W13 W 0.9052(3) 1.32357(18) -0.41757(13) 0.0394(8) Uani 0.624(2) 1 d P A 1
W14 W 0.8645(3) 1.44383(17) -0.30684(14) 0.0391(8) Uani 0.624(2) 1 d P A 1
W15 W 1.2694(3) 1.48904(17) -0.14187(16) 0.0421(8) Uani 0.624(2) 1 d P A 1
W16 W 1.3211(3) 1.37090(19) -0.25160(16) 0.0446(9) Uani 0.624(2) 1 d P A 1
W17 W 1.1638(3) 1.49089(19) -0.30982(16) 0.0469(9) Uani 0.624(2) 1 d P A 1
W18 W 1.3570(4) 1.3914(3) -0.1724(3) 0.0382(13) Uani 0.376(2) 1 d P A 2
W19 W 1.2219(10) 1.5290(6) -0.2260(5) 0.056(3) Uani 0.376(2) 1 d P A 2
W20 W 1.2437(5) 1.3966(3) -0.3396(3) 0.0429(14) Uani 0.376(2) 1 d P A 2
W21 W 0.8079(5) 1.2324(3) -0.4000(3) 0.0528(17) Uani 0.376(2) 1 d P A 2
W22 W 0.9660(5) 1.4314(3) -0.3771(3) 0.0505(16) Uani 0.376(2) 1 d P A 2
W23 W 0.7924(5) 1.3663(4) -0.2834(3) 0.0554(19) Uani 0.376(2) 1 d P A 2
Si1 Si 1.0420(9) 0.9881(6) -0.2152(5) 0.023(3) Uani 1 1 d . A .
Si2 Si 1.0373(11) 1.3160(6) -0.2430(5) 0.031(3) Uani 1 1 d . A .
Mn1 Mn 0.6496(6) 1.2033(4) -0.0381(3) 0.0380(17) Uani 1 1 d . . .
Mn2 Mn 0.9021(5) 1.1162(4) -0.2649(3) 0.0283(15) Uani 1 1 d . A .
Mn3 Mn 1.1800(6) 1.1840(4) -0.1919(3) 0.0347(16) Uani 1 1 d . A .
Mn4 Mn 1.0721(6) 1.1870(4) -0.3525(3) 0.0385(17) Uani 1 1 d . A .
Mn5 Mn 1.0000 1.0000 0.0000 0.032(2) Uani 1 2 d S . .
K1 K 0.6765(18) 0.6366(10) -0.1253(7) 0.120(7) Uani 1 1 d . . .
K2 K 0.9829(16) 0.6693(8) -0.0620(7) 0.093(5) Uani 1 1 d . . .
K3 K 0.7461(11) 1.0220(9) -0.1330(6) 0.077(4) Uani 1 1 d . . .
O1 O 0.858(3) 0.7057(16) -0.3625(16) 0.053(9) Uani 1 1 d . . .
O2 O 0.746(2) 0.8050(15) -0.3324(13) 0.030(7) Uani 1 1 d . . .
O3 O 0.898(2) 0.8576(15) -0.3995(12) 0.029(6) Uani 1 1 d U . .
O4 O 0.913(2) 0.7920(15) -0.2282(13) 0.031(6) Uani 1 1 d U . .
O5 O 1.067(3) 0.8343(16) -0.2974(14) 0.042(7) Uani 1 1 d U . .
O6 O 0.934(2) 0.9392(15) -0.2828(13) 0.030(6) Uani 1 1 d U . .
O7 O 0.585(3) 0.8732(18) -0.3246(15) 0.048(8) Uani 1 1 d U . .
O8 O 0.757(3) 0.9329(17) -0.3879(14) 0.042(7) Uani 1 1 d U . .
O9 O 0.767(2) 1.0112(13) -0.2670(13) 0.027(6) Uani 1 1 d . . .
O10 O 0.778(2) 0.8791(16) -0.2107(14) 0.039(7) Uani 1 1 d U . .
O11 O 0.881(3) 0.9800(17) -0.4802(14) 0.045(7) Uani 1 1 d U . .
O12 O 1.078(2) 0.9941(15) -0.3718(13) 0.032(6) Uani 1 1 d U . .
O13 O 0.935(3) 1.0737(16) -0.3555(13) 0.037(8) Uani 1 1 d . . .
O14 O 1.304(2) 1.0830(18) -0.3638(17) 0.051(9) Uani 1 1 d . . .
O15 O 1.195(3) 1.1360(16) -0.2908(13) 0.046(9) Uani 1 1 d . . .
O16 O 1.363(2) 1.0842(15) -0.2282(13) 0.030(6) Uani 1 1 d U . .
O17 O 1.249(3) 0.9434(18) -0.3057(13) 0.046(8) Uani 1 1 d . . .
O18 O 1.168(2) 0.9975(13) -0.2235(12) 0.024(6) Uani 1 1 d U . .
O19 O 1.500(2) 1.1011(16) -0.0859(14) 0.040(7) Uani 1 1 d U . .
O20 O 1.356(2) 0.9540(15) -0.1748(14) 0.039(7) Uani 1 1 d U . .
O21 O 1.304(3) 1.1389(16) -0.1263(14) 0.044(8) Uani 1 1 d . . .
O22 O 1.276(2) 1.0009(16) -0.0845(13) 0.035(7) Uani 1 1 d U . .
O23 O 1.267(3) 0.8026(19) -0.2531(18) 0.068(11) Uani 1 1 d . . .
O24 O 1.163(3) 0.8553(16) -0.1677(15) 0.044(8) Uani 1 1 d . . .
O25 O 1.248(3) 0.8608(19) -0.0236(15) 0.050(9) Uani 1 1 d . . .
O26 O 1.007(2) 0.8186(17) -0.0936(12) 0.034(7) Uani 1 1 d . . .
O27 O 1.136(2) 0.9632(17) -0.0105(14) 0.037(7) Uani 1 1 d . . .
O28 O 1.026(3) 0.9400(18) -0.1518(12) 0.044(9) Uani 1 1 d . . .
O29 O 0.778(3) 0.750(2) -0.1404(18) 0.054(9) Uani 1 1 d . . .
O30 O 0.878(3) 0.9024(17) -0.0737(15) 0.045(8) Uani 1 1 d . . .
O31 O 1.222(3) 1.3260(19) 0.0198(17) 0.059(9) Uani 1 1 d U . .
O32 O 1.093(3) 1.4153(18) -0.0504(17) 0.059(9) Uani 1 1 d U . .
O33 O 1.255(3) 1.3921(17) -0.0962(14) 0.044(7) Uani 1 1 d U . .
O34 O 0.991(3) 1.2627(15) -0.0624(13) 0.039(8) Uani 1 1 d . . .
O35 O 1.164(2) 1.2370(16) -0.1042(14) 0.038(7) Uani 1 1 d U . .
O36 O 1.013(3) 1.3254(17) -0.1697(14) 0.060(10) Uani 1 1 d . . .
O37 O 0.748(3) 1.2031(18) -0.1126(14) 0.047(9) Uani 1 1 d . . .
O38 O 0.770(3) 1.268(2) -0.2295(17) 0.063(9) Uani 1 1 d U . .
O39 O 0.875(3) 1.3590(14) -0.1124(12) 0.033(6) Uani 1 1 d U . .
O40 O 0.871(2) 1.1593(13) -0.1788(12) 0.023(6) Uani 1 1 d U . .
O41 O 0.982(3) 1.525(2) -0.0782(17) 0.065(10) Uani 1 1 d U . .
O42 O 1.120(3) 1.4949(18) -0.1427(16) 0.052(8) Uani 1 1 d U . .
O43 O 0.908(3) 1.4443(18) -0.2102(12) 0.039(8) Uani 1 1 d . . .
O44 O 1.313(3) 1.2894(19) -0.1957(17) 0.058(10) Uani 1 1 d . . .
O45 O 0.742(4) 1.355(2) -0.3160(19) 0.058 Uiso 1 1 d . . .
O46 O 0.757(3) 1.275(2) -0.4116(18) 0.064 Uiso 1 1 d . . .
O47 O 0.781(3) 1.1596(19) -0.3284(17) 0.063(11) Uani 1 1 d . . .
O48 O 0.927(3) 1.3280(16) -0.3031(13) 0.050(10) Uani 1 1 d . . .
O49 O 0.874(4) 1.331(3) -0.505(3) 0.108(16) Uani 1 1 d U . .
O50 O 0.849(3) 1.4097(18) -0.3906(15) 0.050 Uiso 1 1 d . . .
O51 O 0.954(3) 1.236(2) -0.4100(16) 0.057(9) Uani 1 1 d U . .
O52 O 1.071(3) 1.405(2) -0.3818(18) 0.066(10) Uani 1 1 d U . .
O53 O 0.818(3) 1.5234(19) -0.3152(16) 0.055 Uiso 1 1 d . . .
O54 O 1.036(3) 1.4966(18) -0.2899(17) 0.066(11) Uani 1 1 d . . .
O55 O 1.363(3) 1.5694(19) -0.0715(17) 0.059 Uiso 1 1 d . . .
O56 O 1.240(4) 1.519(3) -0.221(2) 0.011(10) Uiso 1 1 d . . .
O57 O 1.381(3) 1.454(2) -0.1707(18) 0.068 Uiso 1 1 d . . .
O58 O 1.159(3) 1.3870(17) -0.2422(14) 0.045(8) Uani 1 1 d U . .
O59 O 1.454(3) 1.388(2) -0.2635(18) 0.066 Uiso 1 1 d . . .
O60 O 1.292(4) 1.453(3) -0.309(2) 0.083(12) Uani 1 1 d U . .
O61 O 1.215(3) 1.2940(17) -0.3401(15) 0.042(7) Uani 1 1 d U . .
O62 O 1.192(3) 1.5682(19) -0.3525(17) 0.059 Uiso 1 1 d . . .
O63 O 0.579(3) 1.199(3) -0.353(2) 0.098(16) Uani 1 1 d . . .
O64 O 1.035(2) 1.0765(13) -0.1999(11) 0.020(5) Uani 1 1 d U . .
O65 O 1.044(2) 1.2280(14) -0.2584(11) 0.023(6) Uani 1 1 d U . .
O1W O 0.561(4) 1.200(2) 0.038(2) 0.080(12) Uani 1 1 d U . .
O2W O 0.559(3) 1.277(2) -0.1004(19) 0.069(10) Uani 1 1 d U . .
O3W O 0.772(4) 1.320(2) 0.024(2) 0.079 Uiso 1 1 d . . .
O4W O 1.104(3) 1.1514(19) -0.4475(14) 0.050(9) Uani 1 1 d . . .
O5W O 0.993(3) 0.9131(16) 0.0760(14) 0.041(7) Uani 1 1 d U . .
O6W O 1.361(2) 1.2892(14) 0.0890(12) 0.028(6) Uani 1 1 d U . .
O7W O 1.284(2) 1.1645(14) 0.0033(11) 0.020(5) Uani 1 1 d U . .
O8W O 0.894(3) 1.133(2) 0.4447(15) 0.073(12) Uani 1 1 d . . .
O9W O 0.388(3) 1.248(2) -0.3647(17) 0.059(10) Uani 1 1 d . . .
O10W O 1.396(4) 1.075(3) -0.4734(17) 0.085(13) Uani 1 1 d . . .
O11W O 1.248(4) 1.554(2) 0.045(3) 0.13(2) Uani 1 1 d . . .
O12W O 1.071(5) 0.660(3) -0.345(3) 0.14(2) Uiso 1 1 d . . .
O13W O 0.521(7) 1.241(4) -0.231(4) 0.07(2) Uiso 0.50 1 d P . .
O14W O 1.380(9) 0.930(6) -0.385(5) 0.11(3) Uiso 0.50 1 d P . .

loop_
_atom_site_aniso_label
_atom_site_aniso_U_11
_atom_site_aniso_U_22
_atom_site_aniso_U_33
_atom_site_aniso_U_23
_atom_site_aniso_U_13
_atom_site_aniso_U_12
W1 0.0438(12) 0.0362(10) 0.0463(10) -0.0042(8) -0.0024(9) 0.0210(10)
W2 0.0247(10) 0.0380(10) 0.0313(8) -0.0019(7) -0.0076(8) 0.0130(9)
W3 0.0339(11) 0.0449(10) 0.0236(8) -0.0037(7) -0.0041(8) 0.0233(9)
W4 0.0287(10) 0.0523(11) 0.0316(8) 0.0068(8) 0.0035(8) 0.0256(10)
W5 0.0207(10) 0.0508(11) 0.0343(9) 0.0080(8) -0.0029(8) 0.0222(9)
W6 0.0404(12) 0.0495(11) 0.0402(9) 0.0070(8) 0.0064(9) 0.0344(10)
W7 0.0260(10) 0.0440(10) 0.0304(8) 0.0085(7) 0.0007(7) 0.0245(9)
W8 0.0249(10) 0.0344(10) 0.0328(8) 0.0043(7) -0.0001(8) 0.0139(9)
W9 0.0517(14) 0.0323(10) 0.0362(9) -0.0012(7) -0.0160(9) 0.0170(10)
W10 0.0382(12) 0.0476(11) 0.0334(9) 0.0076(8) 0.0050(8) 0.0325(10)
W11 0.096(2) 0.0395(11) 0.0427(10) -0.0041(8) -0.0082(12) 0.0426(13)
W12 0.0249(16) 0.0438(16) 0.0286(13) 0.0021(11) -0.0054(12) 0.0214(14)
W13 0.0386(19) 0.0522(18) 0.0307(14) 0.0087(12) 0.0015(13) 0.0295(16)
W14 0.0416(19) 0.0397(17) 0.0402(15) 0.0115(12) 0.0046(14) 0.0277(16)
W15 0.0305(18) 0.0355(16) 0.0506(17) 0.0009(13) 0.0034(14) 0.0091(15)
W16 0.0326(18) 0.0488(19) 0.0504(17) 0.0030(14) 0.0041(15) 0.0214(16)
W17 0.044(2) 0.0467(19) 0.0531(18) 0.0150(14) 0.0112(16) 0.0231(17)
W18 0.022(3) 0.033(3) 0.055(3) 0.010(2) 0.005(2) 0.011(2)
W19 0.059(6) 0.046(4) 0.074(5) 0.023(3) 0.016(4) 0.038(4)
W20 0.041(3) 0.047(3) 0.044(3) 0.011(2) 0.014(2) 0.018(3)
W21 0.044(4) 0.056(3) 0.047(3) 0.007(2) -0.007(3) 0.023(3)
W22 0.045(4) 0.046(3) 0.059(3) 0.021(2) 0.007(3) 0.022(3)
W23 0.044(4) 0.057(4) 0.061(3) 0.009(3) -0.005(3) 0.033(3)
Si1 0.017(6) 0.038(6) 0.017(4) -0.001(4) 0.000(4) 0.020(5)
Si2 0.037(7) 0.023(6) 0.024(5) 0.000(4) -0.012(5) 0.019(6)
Mn1 0.037(4) 0.047(4) 0.035(3) 0.009(3) 0.003(3) 0.030(4)
Mn2 0.021(3) 0.037(3) 0.029(3) 0.003(2) 0.001(3) 0.021(3)
Mn3 0.030(4) 0.040(4) 0.033(3) 0.010(3) -0.002(3) 0.021(3)
Mn4 0.032(4) 0.051(4) 0.030(3) 0.010(3) -0.001(3) 0.022(4)
Mn5 0.021(5) 0.037(5) 0.030(4) 0.001(4) -0.006(4) 0.016(4)
K1 0.150(17) 0.110(12) 0.047(7) 0.006(8) -0.009(9) 0.019(12)
K2 0.147(15) 0.073(9) 0.079(9) 0.012(7) 0.039(10) 0.060(10)
K3 0.054(8) 0.102(10) 0.068(8) 0.038(7) 0.006(7) 0.030(8)
O1 0.06(2) 0.024(16) 0.06(2) -0.011(14) 0.015(18) 0.001(16)
O2 0.009(14) 0.028(14) 0.036(14) 0.001(11) -0.005(12) -0.001(12)
O3 0.027(10) 0.032(9) 0.023(9) -0.002(7) 0.000(7) 0.012(8)
O4 0.023(10) 0.036(10) 0.034(9) -0.006(7) 0.014(8) 0.007(8)
O5 0.041(11) 0.040(10) 0.049(11) 0.006(8) 0.008(8) 0.027(9)
O6 0.019(10) 0.035(9) 0.036(10) 0.000(7) 0.002(7) 0.017(8)
O7 0.037(11) 0.052(11) 0.047(11) 0.006(8) 0.007(8) 0.015(9)
O8 0.038(11) 0.044(10) 0.044(10) -0.002(8) 0.008(8) 0.021(9)
O9 0.016(15) 0.009(12) 0.056(16) 0.002(11) 0.017(13) 0.002(11)
O10 0.031(10) 0.045(10) 0.041(10) 0.006(8) 0.008(8) 0.017(8)
O11 0.046(11) 0.048(10) 0.039(10) 0.011(8) 0.005(8) 0.023(9)
O12 0.026(10) 0.032(10) 0.031(9) 0.000(7) 0.005(8) 0.005(8)
O13 0.047(19) 0.047(17) 0.033(14) 0.005(12) 0.010(14) 0.039(16)
O14 0.015(16) 0.050(19) 0.08(2) -0.009(17) 0.009(16) 0.006(15)
O15 0.09(3) 0.035(16) 0.038(15) 0.012(13) 0.027(17) 0.042(18)
O16 0.021(10) 0.040(10) 0.036(9) 0.008(7) 0.010(7) 0.017(8)
O17 0.05(2) 0.07(2) 0.020(13) 0.005(13) -0.001(14) 0.034(18)
O18 0.022(9) 0.021(9) 0.030(9) 0.008(7) 0.000(7) 0.016(8)
O19 0.026(10) 0.046(10) 0.043(10) 0.010(8) -0.003(8) 0.021(8)
O20 0.036(10) 0.032(10) 0.048(10) 0.011(8) -0.001(8) 0.024(8)
O21 0.039(19) 0.041(17) 0.038(15) -0.010(13) -0.014(14) 0.021(16)
O22 0.026(10) 0.043(10) 0.033(10) 0.003(8) 0.007(8) 0.014(8)
O23 0.09(3) 0.05(2) 0.09(3) 0.028(18) 0.02(2) 0.05(2)
O24 0.037(18) 0.039(16) 0.066(19) 0.011(14) 0.008(16) 0.034(16)
O25 0.036(19) 0.07(2) 0.051(18) 0.036(16) 0.013(16) 0.032(18)
O26 0.009(14) 0.056(18) 0.025(13) -0.011(12) -0.004(12) 0.005(14)
O27 0.018(16) 0.051(18) 0.041(16) 0.012(13) 0.011(13) 0.010(15)
O28 0.07(2) 0.07(2) 0.017(12) 0.017(13) 0.014(14) 0.062(19)
O29 0.025(18) 0.07(2) 0.08(2) 0.010(18) 0.026(17) 0.028(18)
O30 0.042(19) 0.048(18) 0.058(19) -0.002(14) 0.014(16) 0.034(17)
O31 0.057(12) 0.059(12) 0.064(12) 0.002(8) 0.010(8) 0.034(9)
O32 0.066(12) 0.049(11) 0.060(12) 0.014(8) 0.009(8) 0.026(9)
O33 0.040(11) 0.046(10) 0.037(10) 0.014(8) -0.003(8) 0.017(9)
O34 0.06(2) 0.027(15) 0.027(14) 0.005(11) 0.024(15) 0.007(16)
O35 0.032(10) 0.037(10) 0.042(10) 0.005(8) -0.003(8) 0.021(8)
O36 0.10(3) 0.032(17) 0.036(16) -0.007(13) 0.009(18) 0.021(19)
O37 0.05(2) 0.056(19) 0.041(16) 0.030(15) 0.006(16) 0.037(18)
O38 0.060(13) 0.067(12) 0.062(12) 0.023(9) 0.014(9) 0.027(9)
O39 0.049(11) 0.023(9) 0.030(9) 0.012(7) 0.006(8) 0.022(8)
O40 0.011(9) 0.023(9) 0.036(9) 0.007(7) 0.002(7) 0.013(8)
O41 0.072(13) 0.059(12) 0.067(13) 0.002(8) 0.018(9) 0.033(9)
O42 0.052(12) 0.053(11) 0.053(11) 0.006(8) 0.006(8) 0.032(9)
O43 0.043(19) 0.07(2) 0.021(13) 0.024(13) 0.013(13) 0.039(17)
O44 0.04(2) 0.05(2) 0.07(2) 0.005(17) 0.002(18) 0.021(18)
O47 0.06(2) 0.06(2) 0.06(2) -0.009(17) -0.011(18) 0.04(2)
O48 0.07(2) 0.046(17) 0.025(14) -0.005(12) -0.018(15) 0.047(18)
O49 0.104(18) 0.109(17) 0.116(18) 0.014(10) 0.034(10) 0.045(11)
O51 0.056(12) 0.066(12) 0.049(11) 0.009(8) 0.014(9) 0.025(9)
O52 0.064(13) 0.065(12) 0.070(13) 0.020(9) 0.016(9) 0.031(9)
O54 0.09(3) 0.034(18) 0.06(2) 0.017(15) 0.00(2) 0.03(2)
O58 0.040(11) 0.043(11) 0.041(10) 0.006(8) -0.001(8) 0.012(9)
O60 0.076(15) 0.090(15) 0.079(15) 0.011(9) 0.024(10) 0.026(10)
O61 0.030(11) 0.042(10) 0.053(11) 0.012(8) 0.016(8) 0.009(8)
O63 0.04(2) 0.12(4) 0.14(4) -0.01(3) 0.04(3) 0.04(3)
O64 0.017(9) 0.025(9) 0.024(8) 0.001(7) 0.003(7) 0.018(8)
O65 0.019(9) 0.025(9) 0.021(8) -0.003(7) -0.001(7) 0.009(8)
O1W 0.082(15) 0.085(14) 0.077(14) 0.003(9) 0.034(10) 0.029(10)
O2W 0.068(13) 0.067(12) 0.077(13) 0.014(9) 0.018(9) 0.038(10)
O4W 0.06(2) 0.07(2) 0.035(16) 0.036(15) 0.015(16) 0.031(19)
O5W 0.044(11) 0.043(10) 0.044(10) 0.000(8) 0.022(8) 0.022(9)
O6W 0.031(10) 0.024(9) 0.026(9) 0.006(7) 0.010(7) 0.005(8)
O7W 0.015(9) 0.034(9) 0.022(8) 0.013(7) 0.010(7) 0.016(8)
O8W 0.06(2) 0.14(3) 0.024(15) -0.019(18) -0.005(16) 0.05(2)
O9W 0.06(2) 0.08(2) 0.06(2) 0.042(19) 0.05(2) 0.03(2)
O10W 0.09(3) 0.15(4) 0.04(2) 0.02(2) 0.02(2) 0.08(3)
O11W 0.10(4) 0.03(2) 0.19(5) -0.01(3) -0.03(4) 0.00(2)

loop_
_atom_type_symbol
_atom_type_description
_atom_type_scat_dispersion_real
_atom_type_scat_dispersion_imag
_atom_type_scat_source
H H 0.0000 0.0000 'International Tables Vol C Tables 4.2.6.8 and 6.1.1.4'
O O 0.0106 0.0060 'International Tables Vol C Tables 4.2.6.8 and 6.1.1.4'
Si Si 0.0817 0.0704 'International Tables Vol C Tables 4.2.6.8 and 6.1.1.4'
Mn Mn 0.3368 0.7283 'International Tables Vol C Tables 4.2.6.8 and 6.1.1.4'
W W -0.8490 6.8722 'International Tables Vol C Tables 4.2.6.8 and 6.1.1.4'
K K 0.2009 0.2494 'International Tables Vol C Tables 4.2.6.8 and 6.1.1.4'

loop_
_geom_angle_atom_site_label_1
_geom_angle_atom_site_label_2
_geom_angle_atom_site_label_3
_geom_angle
_geom_angle_site_symmetry_1
_geom_angle_site_symmetry_3
O1 W1 O3 100.0(13) . .
O1 W1 O2 99.9(14) . .
O3 W1 O2 90.7(12) . .
O1 W1 O4 103.8(13) . .
O3 W1 O4 156.2(10) . .
O2 W1 O4 85.5(11) . .
O1 W1 O5 98.3(14) . .
O3 W1 O5 88.5(12) . .
O2 W1 O5 161.7(10) . .
O4 W1 O5 87.9(12) . .
O1 W1 O6 173.3(12) . .
O3 W1 O6 74.6(10) . .
O2 W1 O6 76.5(9) . .
O4 W1 O6 81.7(10) . .
O5 W1 O6 85.6(10) . .
O7 W2 O9 101.1(13) . .
O7 W2 O8 103.6(13) . .
O9 W2 O8 96.4(12) . .
O7 W2 O10 100.4(13) . .
O9 W2 O10 90.7(12) . .
O8 W2 O10 153.1(12) . .
O7 W2 O2 95.9(12) . .
O9 W2 O2 162.9(10) . .
O8 W2 O2 81.8(11) . .
O10 W2 O2 83.9(11) . .
O7 W2 O6 170.9(12) . .
O9 W2 O6 88.0(10) . .
O8 W2 O6 73.8(11) . .
O10 W2 O6 80.6(11) . .
O2 W2 O6 75.2(9) . .
O7 W2 K3 87.8(11) . .
O9 W2 K3 42.7(9) . .
O8 W2 K3 139.1(8) . .
O10 W2 K3 53.3(8) . .
O2 W2 K3 136.8(8) . .
O6 W2 K3 99.9(6) . .
O11 W3 O13 103.6(12) . .
O11 W3 O12 96.8(13) . .
O13 W3 O12 94.3(12) . .
O11 W3 O8 100.1(13) . .
O13 W3 O8 91.7(12) . .
O12 W3 O8 160.2(12) . .
O11 W3 O3 96.3(11) . .
O13 W3 O3 160.0(11) . .
O12 W3 O3 84.3(11) . .
O8 W3 O3 83.6(11) . .
O11 W3 O6 168.4(11) . .
O13 W3 O6 86.7(10) . .
O12 W3 O6 87.5(10) . .
O8 W3 O6 74.0(10) . .
O3 W3 O6 73.3(9) . .
O14 W4 O15 101.4(14) . .
O14 W4 O16 97.5(13) . .
O15 W4 O16 90.4(12) . .
O14 W4 O12 100.8(13) . .
O15 W4 O12 92.5(13) . .
O16 W4 O12 160.5(12) . .
O14 W4 O17 98.0(14) . .
O15 W4 O17 160.5(13) . .
O16 W4 O17 85.5(10) . .
O12 W4 O17 85.3(11) . .
O14 W4 O18 167.3(12) . .
O15 W4 O18 87.6(11) . .
O16 W4 O18 73.2(10) . .
O12 W4 O18 87.7(10) . .
O17 W4 O18 73.0(10) . .
O19 W5 O21 100.6(12) . .
O19 W5 O22 102.7(12) . .
O21 W5 O22 89.9(14) . .
O19 W5 O16 104.1(13) . .
O21 W5 O16 94.9(12) . .
O22 W5 O16 151.4(11) . .
O19 W5 O20 98.1(12) . .
O21 W5 O20 161.1(12) . .
O22 W5 O20 83.8(12) . .
O16 W5 O20 82.7(11) . .
O19 W5 O18 172.1(11) . .
O21 W5 O18 86.3(10) . .
O22 W5 O18 80.9(10) . .
O16 W5 O18 71.3(10) . .
O20 W5 O18 75.1(9) . .
O23 W6 O24 104.6(14) . .
O23 W6 O20 102.9(15) . .
O24 W6 O20 89.9(13) . .
O23 W6 O5 95.5(14) . .
O24 W6 O5 87.0(13) . .
O20 W6 O5 161.6(11) . .
O23 W6 O17 101.7(15) . .
O24 W6 O17 153.3(12) . .
O20 W6 O17 89.1(12) . .
O5 W6 O17 85.6(13) . .
O23 W6 O18 173.5(14) . .
O24 W6 O18 81.9(10) . .
O20 W6 O18 76.9(10) . .
O5 W6 O18 84.7(9) . .
O17 W6 O18 71.9(11) . .
O25 W7 O27 102.8(14) . .
O25 W7 O22 101.0(13) . .
O27 W7 O22 91.1(12) . .
O25 W7 O26 98.8(13) . .
O27 W7 O26 93.6(12) . .
O22 W7 O26 158.1(11) . .
O25 W7 O24 93.8(13) . .
O27 W7 O24 163.3(11) . .
O22 W7 O24 84.4(11) . .
O26 W7 O24 85.0(11) . .
O25 W7 O28 167.2(13) . .
O27 W7 O28 87.0(11) . .
O22 W7 O28 86.9(11) . .
O26 W7 O28 72.0(12) . .
O24 W7 O28 76.8(9) . .
O25 W7 K3 67.1(11) . 2_775
O27 W7 K3 36.0(9) . 2_775
O22 W7 K3 93.4(8) . 2_775
O26 W7 K3 103.0(8) . 2_775
O24 W7 K3 160.1(7) . 2_775
O28 W7 K3 122.9(7) . 2_775
O25 W7 K2 66.3(11) . .
O27 W7 K2 104.7(10) . .
O22 W7 K2 161.4(8) . .
O26 W7 K2 32.8(8) . .
O24 W7 K2 83.0(8) . .
O28 W7 K2 103.4(9) . .
K3 W7 K2 93.8(3) 2_775 .
O29 W8 O30 100.6(15) . .
O29 W8 O10 100.8(14) . .
O30 W8 O10 94.8(12) . .
O29 W8 O26 93.5(13) . .
O30 W8 O26 93.7(12) . .
O10 W8 O26 161.6(13) . .
O29 W8 O4 92.9(13) . .
O30 W8 O4 166.0(13) . .
O10 W8 O4 86.4(11) . .
O26 W8 O4 81.5(10) . .
O29 W8 O28 166.1(11) . .
O30 W8 O28 88.6(12) . .
O10 W8 O28 88.6(11) . .
O26 W8 O28 75.4(11) . .
O4 W8 O28 77.5(10) . .
O29 W8 K1 4.0(11) . .
O30 W8 K1 100.0(11) . .
O10 W8 K1 104.8(9) . .
O26 W8 K1 89.7(9) . .
O4 W8 K1 93.2(8) . .
O28 W8 K1 163.3(7) . .
O29 W8 K2 58.1(10) . .
O30 W8 K2 104.5(9) . .
O10 W8 K2 153.4(9) . .
O26 W8 K2 36.0(9) . .
O4 W8 K2 79.3(7) . .
O28 W8 K2 109.8(7) . .
K1 W8 K2 54.3(4) . .
O29 W8 K3 111.2(10) . .
O30 W8 K3 47.4(9) . .
O10 W8 K3 47.8(9) . .
O26 W8 K3 135.9(8) . .
O4 W8 K3 130.4(7) . .
O28 W8 K3 82.6(7) . .
K1 W8 K3 113.7(4) . .
K2 W8 K3 150.3(3) . .
O31 W9 O35 102.9(13) . .
O31 W9 O33 102.1(14) . .
O35 W9 O33 92.0(14) . .
O31 W9 O34 97.0(15) . .
O35 W9 O34 97.5(12) . .
O33 W9 O34 156.2(11) . .
O31 W9 O32 93.3(13) . .
O35 W9 O32 163.8(12) . .
O33 W9 O32 84.9(14) . .
O34 W9 O32 79.9(13) . .
O31 W9 O36 164.5(14) . .
O35 W9 O36 90.9(11) . .
O33 W9 O36 84.1(12) . .
O34 W9 O36 74.0(12) . .
O32 W9 O36 73.0(11) . .
O31 W9 K2 58.4(12) . 2_775
O35 W9 K2 130.3(10) . 2_775
O33 W9 K2 134.7(9) . 2_775
O34 W9 K2 48.2(8) . 2_775
O32 W9 K2 58.9(10) . 2_775
O36 W9 K2 107.2(10) . 2_775
O31 W9 K1 7.3(11) . 2_775
O35 W9 K1 109.2(9) . 2_775
O33 W9 K1 97.7(8) . 2_775
O34 W9 K1 99.7(8) . 2_775
O32 W9 K1 87.0(9) . 2_775
O36 W9 K1 159.7(8) . 2_775
K2 W9 K1 57.6(4) 2_775 2_775
O37 W10 O40 101.0(13) . .
O37 W10 O38 102.4(14) . .
O40 W10 O38 95.5(13) . .
O37 W10 O34 100.1(12) . .
O40 W10 O34 91.4(10) . .
O38 W10 O34 154.7(14) . .
O37 W10 O39 96.1(14) . .
O40 W10 O39 162.8(12) . .
O38 W10 O39 82.4(12) . .
O34 W10 O39 83.9(10) . .
O37 W10 O36 168.6(12) . .
O40 W10 O36 88.9(11) . .
O38 W10 O36 82.1(14) . .
O34 W10 O36 73.8(11) . .
O39 W10 O36 73.9(11) . .
O37 W10 K3 57.4(10) . .
O40 W10 K3 44.5(9) . .
O38 W10 K3 111.4(10) . .
O34 W10 K3 90.4(8) . .
O39 W10 K3 151.5(9) . .
O36 W10 K3 131.0(8) . .
O37 W10 K2 78.3(10) . 2_775
O40 W10 K2 119.4(7) . 2_775
O38 W10 K2 144.5(11) . 2_775
O34 W10 K2 32.8(9) . 2_775
O39 W10 K2 62.4(7) . 2_775
O36 W10 K2 91.9(7) . 2_775
K3 W10 K2 98.9(3) . 2_775
O41 W11 O42 100.4(16) . .
O41 W11 O32 102.5(16) . .
O42 W11 O32 88.1(15) . .
O41 W11 O39 102.1(15) . .
O42 W11 O39 157.5(12) . .
O32 W11 O39 87.8(14) . .
O41 W11 O43 100.2(14) . .
O42 W11 O43 85.6(13) . .
O32 W11 O43 157.2(14) . .
O39 W11 O43 89.7(12) . .
O41 W11 O36 175.1(15) . .
O42 W11 O36 83.9(13) . .
O32 W11 O36 75.1(13) . .
O39 W11 O36 73.6(12) . .
O43 W11 O36 82.5(11) . .
O63 W12 O47 105.4(18) . .
O63 W12 O46 105(2) . .
O47 W12 O46 94.5(16) . .
O63 W12 O45 99.5(19) . .
O47 W12 O45 155.1(16) . .
O46 W12 O45 79.6(15) . .
O63 W12 O38 101(2) . .
O47 W12 O38 97.6(14) . .
O46 W12 O38 147.0(14) . .
O45 W12 O38 76.5(15) . .
O63 W12 O48 167.7(18) . .
O47 W12 O48 86.1(13) . .
O46 W12 O48 69.3(12) . .
O45 W12 O48 69.2(13) . .
O38 W12 O48 81.1(13) . .
O49 W13 O46 102(2) . .
O49 W13 O51 102.6(18) . .
O46 W13 O51 98.7(16) . .
O49 W13 O50 98.5(18) . .
O46 W13 O50 71.3(15) . .
O51 W13 O50 158.2(14) . .
O49 W13 O52 98.9(19) . .
O46 W13 O52 152.2(15) . .
O51 W13 O52 93.8(14) . .
O50 W13 O52 88.2(14) . .
O49 W13 O48 169.6(17) . .
O46 W13 O48 72.8(14) . .
O51 W13 O48 87.3(12) . .
O50 W13 O48 71.3(11) . .
O52 W13 O48 83.2(13) . .
O53 W14 O50 104.2(15) . .
O53 W14 O45 109.0(17) . .
O50 W14 O45 85.3(16) . .
O53 W14 O43 101.0(13) . .
O50 W14 O43 154.8(13) . .
O45 W14 O43 88.0(15) . .
O53 W14 O54 101.8(14) . .
O50 W14 O54 87.8(15) . .
O45 W14 O54 149.1(15) . .
O43 W14 O54 85.6(13) . .
O53 W14 O48 176.3(12) . .
O50 W14 O48 72.1(12) . .
O45 W14 O48 70.4(15) . .
O43 W14 O48 82.7(10) . .
O54 W14 O48 78.9(12) . .
O56 W15 O55 114.6(18) . .
O56 W15 O42 86.7(18) . .
O55 W15 O42 97.6(15) . .
O56 W15 O57 83.0(18) . .
O55 W15 O57 103.7(16) . .
O42 W15 O57 158.7(13) . .
O56 W15 O33 142.1(16) . .
O55 W15 O33 102.7(13) . .
O42 W15 O33 95.4(14) . .
O57 W15 O33 81.8(15) . .
O56 W15 O58 61.5(16) . .
O55 W15 O58 174.0(15) . .
O42 W15 O58 86.9(12) . .
O57 W15 O58 71.8(13) . .
O33 W15 O58 80.8(10) . .
O59 W16 O44 103.2(16) . .
O59 W16 O60 90.8(18) . .
O44 W16 O60 166.0(17) . .
O59 W16 O57 96.2(16) . .
O44 W16 O57 91.1(15) . .
O60 W16 O57 87.7(17) . .
O59 W16 O61 98.7(14) . .
O44 W16 O61 94.3(13) . .
O60 W16 O61 83.1(15) . .
O57 W16 O61 162.5(14) . .
O59 W16 O58 162.5(14) . .
O44 W16 O58 92.7(13) . .
O60 W16 O58 73.5(15) . .
O57 W16 O58 75.9(13) . .
O61 W16 O58 87.3(11) . .
O62 W17 O56 111.8(18) . .
O62 W17 O54 101.5(16) . .
O56 W17 O54 85.7(18) . .
O62 W17 O52 102.0(15) . .
O56 W17 O52 145.8(18) . .
O54 W17 O52 93.1(15) . .
O62 W17 O60 100.4(18) . .
O56 W17 O60 84.1(18) . .
O54 W17 O60 158.0(16) . .
O52 W17 O60 84.6(17) . .
O62 W17 O58 170.2(15) . .
O56 W17 O58 62.9(16) . .
O54 W17 O58 86.7(12) . .
O52 W17 O58 82.8(12) . .
O60 W17 O58 71.3(15) . .
O57 W18 O44 166(2) . .
O57 W18 O33 91(2) . .
O44 W18 O33 99.1(15) . .
O57 W18 O58 85(2) . .
O44 W18 O58 89.3(12) . .
O33 W18 O58 73.4(10) . .
O54 W19 O58 78.5(11) . .
O54 W19 O42 77.3(13) . .
O58 W19 O42 77.9(11) . .
O60 W20 O61 143(2) . .
O60 W20 O52 102(3) . .
O61 W20 O52 103.5(14) . .
O46 W21 O51 132(2) . .
O46 W21 O47 118(2) . .
O51 W21 O47 106.6(14) . .
O46 W21 O48 83.7(18) . .
O51 W21 O48 84.7(13) . .
O47 W21 O48 82.8(11) . .
O50 W22 O52 146.4(19) . .
O50 W22 O54 105.5(18) . .
O52 W22 O54 101.0(17) . .
O50 W22 O48 77.1(15) . .
O52 W22 O48 87.8(15) . .
O54 W22 O48 80.1(11) . .
O45 W23 O43 151(3) . .
O45 W23 O38 107(3) . .
O43 W23 O38 97.8(12) . .
O45 W23 O48 106(3) . .
O43 W23 O48 90.5(11) . .
O38 W23 O48 83.5(13) . .
O6 Si1 O28 107.6(16) . .
O6 Si1 O18 111.8(14) . .
O28 Si1 O18 110.0(14) . .
O6 Si1 O64 108.7(12) . .
O28 Si1 O64 108.6(13) . .
O18 Si1 O64 110.1(14) . .
O65 Si2 O58 110.4(16) . .
O65 Si2 O48 110.8(13) . .
O58 Si2 O48 107.5(16) . .
O65 Si2 O36 110.3(15) . .
O58 Si2 O36 111.3(17) . .
O48 Si2 O36 106.4(18) . .
O19 Mn1 O25 95.5(11) 1_455 2_775
O19 Mn1 O1W 81.5(13) 1_455 .
O25 Mn1 O1W 89.1(14) 2_775 .
O19 Mn1 O3W 163.6(14) 1_455 .
O25 Mn1 O3W 91.8(14) 2_775 .
O1W Mn1 O3W 84.0(15) . .
O19 Mn1 O2W 88.7(12) 1_455 .
O25 Mn1 O2W 175.4(14) 2_775 .
O1W Mn1 O2W 93.4(15) . .
O3W Mn1 O2W 84.6(14) . .
O19 Mn1 O37 99.0(12) 1_455 .
O25 Mn1 O37 87.6(11) 2_775 .
O1W Mn1 O37 176.7(13) . .
O3W Mn1 O37 96.0(14) . .
O2W Mn1 O37 90.0(12) . .
O47 Mn2 O9 90.3(13) . .
O47 Mn2 O40 89.7(11) . .
O9 Mn2 O40 84.7(10) . .
O47 Mn2 O64 176.9(13) . .
O9 Mn2 O64 92.8(10) . .
O40 Mn2 O64 91.2(9) . .
O47 Mn2 O65 90.2(12) . .
O9 Mn2 O65 177.7(10) . .
O40 Mn2 O65 93.0(9) . .
O64 Mn2 O65 86.7(9) . .
O47 Mn2 O13 89.5(12) . .
O9 Mn2 O13 96.3(11) . .
O40 Mn2 O13 178.7(10) . .
O64 Mn2 O13 89.6(9) . .
O65 Mn2 O13 86.0(10) . .
O47 Mn2 Mn3 134.8(11) . .
O9 Mn2 Mn3 134.9(7) . .
O40 Mn2 Mn3 93.3(6) . .
O64 Mn2 Mn3 42.2(7) . .
O65 Mn2 Mn3 44.5(6) . .
O13 Mn2 Mn3 86.6(8) . .
O47 Mn2 Mn4 88.1(11) . .
O9 Mn2 Mn4 138.7(7) . .
O40 Mn2 Mn4 136.5(7) . .
O64 Mn2 Mn4 89.2(7) . .
O65 Mn2 Mn4 43.6(6) . .
O13 Mn2 Mn4 42.5(8) . .
Mn3 Mn2 Mn4 59.8(2) . .
O47 Mn2 K3 102.7(11) . .
O9 Mn2 K3 44.5(8) . .
O40 Mn2 K3 43.3(7) . .
O64 Mn2 K3 80.0(7) . .
O65 Mn2 K3 133.2(7) . .
O13 Mn2 K3 137.9(8) . .
Mn3 Mn2 K3 110.1(3) . .
Mn4 Mn2 K3 169.0(3) . .
O44 Mn3 O35 92.1(13) . .
O44 Mn3 O21 92.7(12) . .
O35 Mn3 O21 89.2(10) . .
O44 Mn3 O64 173.6(11) . .
O35 Mn3 O64 91.9(10) . .
O21 Mn3 O64 92.3(10) . .
O44 Mn3 O65 89.7(11) . .
O35 Mn3 O65 89.4(9) . .
O21 Mn3 O65 177.3(12) . .
O64 Mn3 O65 85.4(9) . .
O44 Mn3 O15 84.9(13) . .
O35 Mn3 O15 175.1(10) . .
O21 Mn3 O15 94.9(11) . .
O64 Mn3 O15 90.7(10) . .
O65 Mn3 O15 86.6(9) . .
O44 Mn3 Mn2 132.8(9) . .
O35 Mn3 Mn2 91.4(8) . .
O21 Mn3 Mn2 134.5(9) . .
O64 Mn3 Mn2 42.2(6) . .
O65 Mn3 Mn2 43.2(7) . .
O15 Mn3 Mn2 87.7(9) . .
O44 Mn3 Mn4 83.7(9) . .
O35 Mn3 Mn4 133.2(7) . .
O21 Mn3 Mn4 137.4(8) . .
O64 Mn3 Mn4 89.9(6) . .
O65 Mn3 Mn4 44.2(6) . .
O15 Mn3 Mn4 42.6(7) . .
Mn2 Mn3 Mn4 60.7(2) . .
O51 Mn4 O61 91.7(13) . .
O51 Mn4 O15 179.0(13) . .
O61 Mn4 O15 88.6(12) . .
O51 Mn4 O13 93.6(12) . .
O61 Mn4 O13 174.1(11) . .
O15 Mn4 O13 86.0(11) . .
O51 Mn4 O65 89.3(11) . .
O61 Mn4 O65 91.9(11) . .
O15 Mn4 O65 89.7(9) . .
O13 Mn4 O65 85.6(10) . .
O51 Mn4 O4W 89.9(12) . .
O61 Mn4 O4W 85.8(12) . .
O15 Mn4 O4W 91.1(10) . .
O13 Mn4 O4W 96.8(11) . .
O65 Mn4 O4W 177.5(11) . .
O51 Mn4 Mn3 133.6(10) . .
O61 Mn4 Mn3 87.7(8) . .
O15 Mn4 Mn3 45.4(7) . .
O13 Mn4 Mn3 86.8(7) . .
O65 Mn4 Mn3 44.4(6) . .
O4W Mn4 Mn3 136.2(8) . .
O51 Mn4 Mn2 90.3(10) . .
O61 Mn4 Mn2 134.3(9) . .
O15 Mn4 Mn2 88.8(9) . .
O13 Mn4 Mn2 43.1(7) . .
O65 Mn4 Mn2 42.6(7) . .
O4W Mn4 Mn2 139.8(9) . .
Mn3 Mn4 Mn2 59.5(2) . .
O30 Mn5 O30 180.000(5) 2_775 .
O30 Mn5 O27 90.9(10) 2_775 .
O30 Mn5 O27 89.1(10) . .
O30 Mn5 O27 89.1(10) 2_775 2_775
O30 Mn5 O27 90.9(10) . 2_775
O27 Mn5 O27 180.0(15) . 2_775
O30 Mn5 O5W 93.9(11) 2_775 .
O30 Mn5 O5W 86.1(11) . .
O27 Mn5 O5W 83.4(11) . .
O27 Mn5 O5W 96.6(11) 2_775 .
O30 Mn5 O5W 86.1(11) 2_775 2_775
O30 Mn5 O5W 93.9(11) . 2_775
O27 Mn5 O5W 96.6(11) . 2_775
O27 Mn5 O5W 83.4(11) 2_775 2_775
O5W Mn5 O5W 180.0(11) . 2_775
O30 Mn5 K3 59.1(8) 2_775 2_775
O30 Mn5 K3 120.9(8) . 2_775
O27 Mn5 K3 50.1(8) . 2_775
O27 Mn5 K3 129.9(8) 2_775 2_775
O5W Mn5 K3 53.6(8) . 2_775
O5W Mn5 K3 126.4(8) 2_775 2_775
O30 Mn5 K3 120.9(8) 2_775 .
O30 Mn5 K3 59.1(8) . .
O27 Mn5 K3 129.9(8) . .
O27 Mn5 K3 50.1(8) 2_775 .
O5W Mn5 K3 126.4(8) . .
O5W Mn5 K3 53.6(8) 2_775 .
K3 Mn5 K3 180.000(1) 2_775 .
O6W K1 O29 71.3(13) 2_775 .
O6W K1 O31 68.7(12) 2_775 2_775
O29 K1 O31 85.7(14) . 2_775
O6W K1 K2 113.3(11) 2_775 .
O29 K1 K2 68.0(10) . .
O31 K1 K2 57.9(11) 2_775 .
O6W K1 W8 72.3(10) 2_775 .
O29 K1 W8 3.3(9) . .
O31 K1 W8 83.1(11) 2_775 .
K2 K1 W8 64.9(4) . .
O6W K1 W9 73.3(9) 2_775 2_775
O29 K1 W9 90.8(10) . 2_775
O31 K1 W9 6.0(9) 2_775 2_775
K2 K1 W9 57.3(3) . 2_775
W8 K1 W9 88.1(3) . 2_775
O41 K2 O34 119.7(11) 1_545 2_775
O41 K2 O26 155.7(12) 1_545 .
O34 K2 O26 83.2(8) 2_775 .
O41 K2 O3W 73.0(12) 1_545 2_775
O34 K2 O3W 93.9(11) 2_775 2_775
O26 K2 O3W 99.2(11) . 2_775
O41 K2 O31 111.5(12) 1_545 2_775
O34 K2 O31 57.1(10) 2_775 2_775
O26 K2 O31 87.1(9) . 2_775
O3W K2 O31 149.6(11) 2_775 2_775
O41 K2 O32 72.5(11) 1_545 2_775
O34 K2 O32 52.9(9) 2_775 2_775
O26 K2 O32 131.8(10) . 2_775
O3W K2 O32 102.3(11) 2_775 2_775
O31 K2 O32 54.5(9) 2_775 2_775
O41 K2 O29 130.6(11) 1_545 .
O34 K2 O29 91.8(9) 2_775 .
O26 K2 O29 49.2(8) . .
O3W K2 O29 146.9(11) 2_775 .
O31 K2 O29 52.9(9) 2_775 .
O32 K2 O29 107.0(10) 2_775 .
O41 K2 W9 107.2(10) 1_545 2_775
O34 K2 W9 32.4(7) 2_775 2_775
O26 K2 W9 96.6(7) . 2_775
O3W K2 W9 120.5(9) 2_775 2_775
O31 K2 W9 29.2(6) 2_775 2_775
O32 K2 W9 35.6(6) 2_775 2_775
O29 K2 W9 78.6(7) . 2_775
O41 K2 K1 101.4(10) 1_545 .
O34 K2 K1 92.9(9) 2_775 .
O26 K2 K1 84.1(7) . .
O3W K2 K1 172.8(9) 2_775 .
O31 K2 K1 36.4(7) 2_775 .
O32 K2 K1 79.8(8) 2_775 .
O29 K2 K1 35.2(6) . .
W9 K2 K1 65.1(4) 2_775 .
O41 K2 W8 147.8(9) 1_545 .
O34 K2 W8 89.5(7) 2_775 .
O26 K2 W8 23.8(5) . .
O3W K2 W8 121.8(9) 2_775 .
O31 K2 W8 71.2(7) 2_775 .
O32 K2 W8 124.3(8) 2_775 .
O29 K2 W8 25.6(6) . .
W9 K2 W8 90.0(3) 2_775 .
K1 K2 W8 60.8(4) . .
O41 K2 W10 106.5(9) 1_545 2_775
O34 K2 W10 23.2(7) 2_775 2_775
O26 K2 W10 92.0(6) . 2_775
O3W K2 W10 71.2(8) 2_775 2_775
O31 K2 W10 78.9(7) 2_775 2_775
O32 K2 W10 56.3(6) 2_775 2_775
O29 K2 W10 113.5(7) . 2_775
W9 K2 W10 51.2(2) 2_775 2_775
K1 K2 W10 115.3(5) . 2_775
W8 K2 W10 105.5(3) . 2_775
O41 K2 W7 143.9(11) 1_545 .
O34 K2 W7 80.4(7) 2_775 .
O26 K2 W7 23.5(5) . .
O3W K2 W7 76.2(8) 2_775 .
O31 K2 W7 104.6(7) 2_775 .
O32 K2 W7 133.2(7) 2_775 .
O29 K2 W7 72.7(6) . .
W9 K2 W7 104.4(3) 2_775 .
K1 K2 W7 107.5(4) . .
W8 K2 W7 47.24(17) . .
W10 K2 W7 80.3(3) 2_775 .
O40 K3 O27 106.9(8) . 2_775
O40 K3 O9 59.5(7) . .
O27 K3 O9 145.4(9) 2_775 .
O40 K3 O5W 60.7(8) . 2_775
O27 K3 O5W 59.6(8) 2_775 2_775
O9 K3 O5W 87.7(8) . 2_775
O40 K3 O10 103.6(9) . .
O27 K3 O10 109.4(8) 2_775 .
O9 K3 O10 52.5(7) . .
O5W K3 O10 85.3(8) 2_775 .
O40 K3 O30 118.0(9) . .
O27 K3 O30 59.3(8) 2_775 .
O9 K3 O30 97.0(8) . .
O5W K3 O30 62.0(8) 2_775 .
O10 K3 O30 50.0(7) . .
O40 K3 O37 51.3(8) . .
O27 K3 O37 89.8(8) 2_775 .
O9 K3 O37 101.1(8) . .
O5W K3 O37 88.6(8) 2_775 .
O10 K3 O37 153.0(9) . .
O30 K3 O37 144.7(8) . .
O40 K3 Mn5 97.7(6) . .
O27 K3 Mn5 34.6(6) 2_775 .
O9 K3 Mn5 111.8(7) . .
O5W K3 Mn5 37.3(6) 2_775 .
O10 K3 Mn5 79.8(5) . .
O30 K3 Mn5 34.5(5) . .
O37 K3 Mn5 110.2(6) . .
O40 K3 W10 26.3(5) . .
O27 K3 W10 96.0(7) 2_775 .
O9 K3 W10 82.2(5) . .
O5W K3 W10 71.1(6) 2_775 .
O10 K3 W10 129.8(7) . .
O30 K3 W10 133.1(7) . .
O37 K3 W10 25.3(6) . .
Mn5 K3 W10 102.5(3) . .
O40 K3 W2 83.8(6) . .
O27 K3 W2 137.5(7) 2_775 .
O9 K3 W2 25.2(5) . .
O5W K3 W2 94.7(6) 2_775 .
O10 K3 W2 29.8(5) . .
O30 K3 W2 79.1(6) . .
O37 K3 W2 125.4(6) . .
Mn5 K3 W2 104.4(4) . .
W10 K3 W2 107.4(3) . .
O40 K3 Mn2 30.9(5) . .
O27 K3 Mn2 124.2(7) 2_775 .
O9 K3 Mn2 30.5(5) . .
O5W K3 Mn2 65.4(6) 2_775 .
O10 K3 Mn2 73.6(6) . .
O30 K3 Mn2 102.4(7) . .
O37 K3 Mn2 80.0(7) . .
Mn5 K3 Mn2 99.3(3) . .
W10 K3 Mn2 56.5(2) . .
W2 K3 Mn2 53.3(2) . .
O40 K3 W7 103.3(6) . 2_775
O27 K3 W7 21.5(6) 2_775 2_775
O9 K3 W7 159.0(7) . 2_775
O5W K3 W7 72.5(6) 2_775 2_775
O10 K3 W7 130.0(6) . 2_775
O30 K3 W7 80.1(6) . 2_775
O37 K3 W7 72.2(6) . 2_775
Mn5 K3 W7 55.36(17) . 2_775
W10 K3 W7 84.8(3) . 2_775
W2 K3 W7 158.9(4) . 2_775
Mn2 K3 W7 129.5(4) . 2_775
W1 O2 W2 118.5(12) . .
W1 O3 W3 120.4(12) . .
W1 O4 W8 139.2(14) . .
W6 O5 W1 154.0(17) . .
Si1 O6 W3 124.0(16) . .
Si1 O6 W2 127.9(15) . .
W3 O6 W2 90.8(8) . .
Si1 O6 W1 122.4(13) . .
W3 O6 W1 91.4(8) . .
W2 O6 W1 89.9(9) . .
W2 O8 W3 120.7(14) . .
W2 O9 Mn2 131.0(14) . .
W2 O9 K3 112.1(12) . .
Mn2 O9 K3 105.0(9) . .
W8 O10 W2 149.2(17) . .
W8 O10 K3 106.5(11) . .
W2 O10 K3 96.9(10) . .
W4 O12 W3 145.5(15) . .
W3 O13 Mn4 128.5(15) . .
W3 O13 Mn2 131.6(16) . .
Mn4 O13 Mn2 94.4(10) . .
W4 O15 Mn4 132.1(14) . .
W4 O15 Mn3 129.5(14) . .
Mn4 O15 Mn3 92.0(10) . .
W4 O16 W5 123.7(15) . .
W6 O17 W4 122.1(15) . .
Si1 O18 W4 126.0(12) . .
Si1 O18 W5 126.8(13) . .
W4 O18 W5 91.7(9) . .
Si1 O18 W6 121.0(13) . .
W4 O18 W6 92.4(9) . .
W5 O18 W6 88.3(7) . .
W5 O19 Mn1 148.2(15) . 1_655
W6 O20 W5 119.4(13) . .
W5 O21 Mn3 132.4(14) . .
W5 O22 W7 150.4(14) . .
W6 O24 W7 141.7(15) . .
W7 O25 Mn1 176.7(19) . 2_775
W8 O26 W7 115.9(15) . .
W8 O26 K2 120.2(12) . .
W7 O26 K2 123.7(12) . .
W7 O27 Mn5 138.5(14) . .
W7 O27 K3 122.6(13) . 2_775
Mn5 O27 K3 95.3(10) . 2_775
Si1 O28 W8 130.3(16) . .
Si1 O28 W7 128.4(18) . .
W8 O28 W7 94.9(10) . .
W8 O29 K1 172.7(19) . .
W8 O29 K2 96.3(11) . .
K1 O29 K2 76.8(11) . .
W8 O30 Mn5 137.1(17) . .
W8 O30 K3 108.0(12) . .
Mn5 O30 K3 86.5(9) . .
W9 O31 K1 166.6(19) . 2_775
W9 O31 K2 92.4(13) . 2_775
K1 O31 K2 85.7(13) 2_775 2_775
W11 O32 W9 121.3(17) . .
W11 O32 K2 123.5(18) . 2_775
W9 O32 K2 85.5(10) . 2_775
W9 O33 W15 138.1(17) . .
W9 O33 W18 138.4(15) . .
W15 O33 W18 70.6(10) . .
W9 O34 W10 119.0(13) . .
W9 O34 K2 99.4(11) . 2_775
W10 O34 K2 123.9(14) . 2_775
W9 O35 Mn3 146.5(16) . .
Si2 O36 W10 126.2(16) . .
Si2 O36 W9 122(2) . .
W10 O36 W9 92.8(12) . .
Si2 O36 W11 125.1(16) . .
W10 O36 W11 90.6(13) . .
W9 O36 W11 90.5(9) . .
W10 O37 Mn1 152.2(18) . .
W10 O37 K3 97.3(13) . .
Mn1 O37 K3 105.3(11) . .
W10 O38 W12 143(2) . .
W10 O38 W23 135.8(18) . .
W12 O38 W23 64.2(10) . .
W11 O39 W10 121.7(15) . .
W10 O40 Mn2 140.9(14) . .
W10 O40 K3 109.2(12) . .
Mn2 O40 K3 105.8(9) . .
W11 O41 K2 155(2) . 1_565
W11 O42 W15 141.3(18) . .
W11 O42 W19 153.1(16) . .
W15 O42 W19 49.8(9) . .
W11 O43 W23 136.3(16) . .
W11 O43 W14 160.9(17) . .
W23 O43 W14 49.1(7) . .
W18 O44 W16 50.9(9) . .
W18 O44 Mn3 139(2) . .
W16 O44 Mn3 135.2(16) . .
W23 O45 W14 62(3) . .
W23 O45 W12 96(3) . .
W14 O45 W12 130(2) . .
W21 O46 W13 71(2) . .
W21 O46 W12 80(2) . .
W13 O46 W12 124.5(19) . .
W12 O47 W21 64.8(11) . .
W12 O47 Mn2 140.4(16) . .
W21 O47 Mn2 126.6(19) . .
Si2 O48 W23 124.6(16) . .
Si2 O48 W13 125.2(18) . .
W23 O48 W13 109.8(10) . .
Si2 O48 W21 122.9(13) . .
W23 O48 W21 98.9(12) . .
W13 O48 W21 46.3(5) . .
Si2 O48 W12 123.2(17) . .
W23 O48 W12 56.1(8) . .
W13 O48 W12 91.4(9) . .
W21 O48 W12 52.1(6) . .
Si2 O48 W14 126.8(13) . .
W23 O48 W14 39.5(5) . .
W13 O48 W14 90.2(9) . .
W21 O48 W14 110.3(10) . .
W12 O48 W14 89.3(10) . .
Si2 O48 W22 119.7(18) . .
W23 O48 W22 91.9(9) . .
W13 O48 W22 46.4(6) . .
W21 O48 W22 90.1(9) . .
W12 O48 W22 117.0(10) . .
W14 O48 W22 55.3(6) . .
W22 O50 W14 93.5(17) . .
W22 O50 W13 64.3(13) . .
W14 O50 W13 125.6(17) . .
W13 O51 W21 57.8(10) . .
W13 O51 Mn4 146.4(17) . .
W21 O51 Mn4 127.5(18) . .
W22 O52 W17 83.7(16) . .
W22 O52 W13 61.1(13) . .
W17 O52 W13 139(2) . .
W22 O52 W20 153(2) . .
W17 O52 W20 71.6(12) . .
W13 O52 W20 134.6(17) . .
W17 O54 W22 77.5(15) . .
W17 O54 W14 145.8(18) . .
W22 O54 W14 71.3(12) . .
W17 O54 W19 48.3(10) . .
W22 O54 W19 124(2) . .
W14 O54 W19 152.1(18) . .
W15 O56 W17 147(3) . .
W18 O57 W15 109(3) . .
W18 O57 W16 51.6(16) . .
W15 O57 W16 119.4(19) . .
Si2 O58 W16 127.1(16) . .
Si2 O58 W17 124.4(15) . .
W16 O58 W17 95.0(12) . .
Si2 O58 W19 133.3(18) . .
W16 O58 W19 99.5(12) . .
W17 O58 W19 41.8(6) . .
Si2 O58 W15 119.2(17) . .
W16 O58 W15 93.0(10) . .
W17 O58 W15 88.1(9) . .
W19 O58 W15 46.6(6) . .
Si2 O58 W18 122.9(15) . .
W16 O58 W18 38.1(5) . .
W17 O58 W18 112.7(13) . .
W19 O58 W18 91.0(10) . .
W15 O58 W18 61.5(6) . .
W20 O60 W17 100(3) . .
W20 O60 W16 73(2) . .
W17 O60 W16 120(2) . .
W20 O61 W16 60.8(9) . .
W20 O61 Mn4 139.7(17) . .
W16 O61 Mn4 128.0(15) . .
Si1 O64 Mn2 123.1(12) . .
Si1 O64 Mn3 120.9(13) . .
Mn2 O64 Mn3 95.7(9) . .
Si2 O65 Mn2 123.1(15) . .
Si2 O65 Mn4 123.2(14) . .
Mn2 O65 Mn4 93.9(8) . .
Si2 O65 Mn3 124.2(12) . .
Mn2 O65 Mn3 92.2(9) . .
Mn4 O65 Mn3 91.4(9) . .
Mn1 O3W K2 112.1(16) . 2_775
Mn5 O5W K3 89.0(10) . 2_775

loop_
_geom_bond_atom_site_label_1
_geom_bond_atom_site_label_2
_geom_bond_distance
_geom_bond_site_symmetry_2
W1 O1 1.73(3) .
W1 O3 1.86(3) .
W1 O2 1.88(3) .
W1 O4 1.94(3) .
W1 O5 1.95(3) .
W1 O6 2.38(2) .
W2 O7 1.68(3) .
W2 O9 1.80(2) .
W2 O8 1.90(3) .
W2 O10 1.96(3) .
W2 O2 2.00(3) .
W2 O6 2.34(3) .
W2 K3 3.912(15) .
W3 O11 1.74(3) .
W3 O13 1.80(2) .
W3 O12 1.91(3) .
W3 O8 1.92(3) .
W3 O3 2.01(2) .
W3 O6 2.33(3) .
W4 O14 1.66(4) .
W4 O15 1.79(2) .
W4 O16 1.87(2) .
W4 O12 1.90(2) .
W4 O17 1.99(3) .
W4 O18 2.28(3) .
W5 O19 1.74(3) .
W5 O21 1.76(3) .
W5 O22 1.89(3) .
W5 O16 1.89(3) .
W5 O20 2.01(3) .
W5 O18 2.34(2) .
W6 O23 1.74(3) .
W6 O24 1.81(3) .
W6 O20 1.82(3) .
W6 O5 1.87(3) .
W6 O17 1.87(3) .
W6 O18 2.41(2) .
W7 O25 1.69(3) .
W7 O27 1.77(3) .
W7 O22 1.92(3) .
W7 O26 1.98(3) .
W7 O24 2.15(3) .
W7 O28 2.23(2) .
W7 K3 4.072(14) 2_775
W7 K2 4.130(15) .
W8 O29 1.72(3) .
W8 O30 1.79(3) .
W8 O10 1.85(3) .
W8 O26 1.85(2) .
W8 O4 2.15(2) .
W8 O28 2.18(3) .
W8 K1 3.814(18) .
W8 K2 3.960(14) .
W8 K3 4.087(15) .
W9 O31 1.73(3) .
W9 O35 1.75(3) .
W9 O33 1.85(3) .
W9 O34 1.92(3) .
W9 O32 2.07(3) .
W9 O36 2.30(3) .
W9 K2 3.536(16) 2_775
W9 K1 3.815(13) 2_775
W10 O37 1.63(3) .
W10 O40 1.78(2) .
W10 O38 1.90(3) .
W10 O34 1.94(3) .
W10 O39 2.00(2) .
W10 O36 2.29(4) .
W10 K3 3.790(15) .
W10 K2 4.090(14) 2_775
W11 O41 1.73(3) .
W11 O42 1.74(4) .
W11 O32 1.78(3) .
W11 O39 1.84(3) .
W11 O43 1.87(2) .
W11 O36 2.42(3) .
W12 O63 1.68(4) .
W12 O47 1.81(3) .
W12 O46 1.93(4) .
W12 O45 1.94(4) .
W12 O38 1.95(3) .
W12 O48 2.38(3) .
W13 O49 1.73(5) .
W13 O46 1.84(4) .
W13 O51 1.84(3) .
W13 O50 2.01(3) .
W13 O52 2.02(4) .
W13 O48 2.29(3) .
W14 O53 1.70(3) .
W14 O50 1.74(3) .
W14 O45 1.78(4) .
W14 O43 1.90(2) .
W14 O54 1.99(4) .
W14 O48 2.43(2) .
W15 O56 1.70(4) .
W15 O55 1.81(3) .
W15 O42 1.93(3) .
W15 O57 1.95(4) .
W15 O33 1.97(3) .
W15 O58 2.42(3) .
W16 O59 1.71(4) .
W16 O44 1.87(3) .
W16 O60 1.96(4) .
W16 O57 1.96(4) .
W16 O61 2.04(3) .
W16 O58 2.24(3) .
W17 O62 1.65(3) .
W17 O56 1.76(4) .
W17 O54 1.82(4) .
W17 O52 1.88(3) .
W17 O60 1.95(4) .
W17 O58 2.34(3) .
W18 O57 1.04(4) .
W18 O44 1.72(3) .
W18 O33 2.33(3) .
W18 O58 2.47(3) .
W19 O54 2.19(4) .
W19 O58 2.36(3) .
W19 O42 2.43(4) .
W20 O60 1.05(4) .
W20 O61 1.73(3) .
W20 O52 2.15(4) .
W21 O46 1.14(4) .
W21 O51 1.91(4) .
W21 O47 2.03(4) .
W21 O48 2.33(2) .
W22 O50 1.34(3) .
W22 O52 1.59(4) .
W22 O54 1.89(3) .
W22 O48 2.45(3) .
W23 O45 0.74(4) .
W23 O43 1.88(3) .
W23 O38 2.08(3) .
W23 O48 2.17(3) .
Si1 O6 1.60(2) .
Si1 O28 1.61(3) .
Si1 O18 1.61(3) .
Si1 O64 1.63(2) .
Si2 O65 1.62(2) .
Si2 O58 1.64(3) .
Si2 O48 1.64(3) .
Si2 O36 1.65(3) .
Mn1 O19 2.09(3) 1_455
Mn1 O25 2.15(3) 2_775
Mn1 O1W 2.19(4) .
Mn1 O3W 2.20(4) .
Mn1 O2W 2.20(3) .
Mn1 O37 2.26(3) .
Mn2 O47 2.07(3) .
Mn2 O9 2.07(3) .
Mn2 O40 2.11(3) .
Mn2 O64 2.14(2) .
Mn2 O65 2.18(3) .
Mn2 O13 2.20(3) .
Mn2 Mn3 3.174(9) .
Mn2 Mn4 3.210(10) .
Mn2 K3 3.945(16) .
Mn3 O44 2.10(3) .
Mn3 O35 2.11(3) .
Mn3 O21 2.13(3) .
Mn3 O64 2.14(3) .
Mn3 O65 2.23(2) .
Mn3 O15 2.27(3) .
Mn3 Mn4 3.182(8) .
Mn4 O51 2.06(3) .
Mn4 O61 2.10(3) .
Mn4 O15 2.15(3) .
Mn4 O13 2.17(3) .
Mn4 O65 2.22(2) .
Mn4 O4W 2.23(3) .
Mn5 O30 2.09(3) 2_775
Mn5 O30 2.09(3) .
Mn5 O27 2.10(3) .
Mn5 O27 2.10(3) 2_775
Mn5 O5W 2.23(3) .
Mn5 O5W 2.23(3) 2_775
Mn5 K3 3.683(11) 2_775
Mn5 K3 3.683(11) .
K1 O6W 1.75(3) 2_775
K1 O29 2.10(4) .
K1 O31 2.11(3) 2_775
K1 K2 3.55(3) .
K1 W9 3.815(13) 2_775
K2 O41 2.57(3) 1_545
K2 O34 2.67(3) 2_775
K2 O26 2.69(3) .
K2 O3W 2.91(4) 2_775
K2 O31 3.01(4) 2_775
K2 O32 3.04(4) 2_775
K2 O29 3.38(3) .
K2 W9 3.536(16) 2_775
K2 W10 4.090(15) 2_775
K3 O40 2.81(3) .
K3 O27 2.84(3) 2_775
K3 O9 2.86(3) .
K3 O5W 2.96(3) 2_775
K3 O10 3.16(3) .
K3 O30 3.16(3) .
K3 O37 3.22(3) .
K3 W7 4.072(14) 2_775
O19 Mn1 2.09(3) 1_655
O25 Mn1 2.15(3) 2_775
O27 K3 2.84(3) 2_775
O31 K1 2.11(3) 2_775
O31 K2 3.01(4) 2_775
O32 K2 3.04(4) 2_775
O34 K2 2.67(3) 2_775
O41 K2 2.57(3) 1_565
O3W K2 2.91(4) 2_775
O5W K3 2.96(3) 2_775
O6W K1 1.75(3) 2_775
